data_7027914
loop_
_publ_author_name
'Wong, Yee-Lok'
'Yan, Yan'
'Chan, Edith S. H.'
'Yang, Qingchuan'
'Mak, Thomas C. W.'
'Ng, Dennis K. P.'

_publ_section_title
;
 cis-Dioxo-tungsten(VI) and -molybdenum(VI) complexes with N2O2
 tetradentate ligands: synthesis, structure, electrochemistry and
 oxo-transfer properties
;
_journal_issue 18
_journal_name_full 'Journal of the Chemical Society, Dalton Transactions'
_journal_page_first 3057
_journal_paper_doi 10.1039/a804425b
_journal_year 1998
_chemical_formula_sum 'C18 H22 N2 O4 W'
_chemical_formula_weight 514.23
_chemical_name_systematic
; 

 ? 

;
_space_group_IT_number 19
_symmetry_cell_setting orthorhombic
_symmetry_space_group_name_Hall 'P 2ac 2ab'
_symmetry_space_group_name_H-M 'P 21 21 21'
_atom_sites_solution_hydrogens geom
_atom_sites_solution_primary direct
_atom_sites_solution_secondary difmap
_audit_creation_method SHELXL
_cell_angle_alpha 90.00
_cell_angle_beta 90.00
_cell_angle_gamma 90.00
_cell_formula_units_Z 4
_cell_length_a 11.7880(10)
_cell_length_b 18.285(2)
_cell_length_c 8.2640(7)
_cell_measurement_temperature 293(2)
_cell_volume 1781.3(3)
_computing_cell_refinement 'BIOTEX Rigaku'
_computing_data_collection 'RAXIS Rigaku'
_computing_data_reduction 'BIOTEX Rigaku'
_computing_molecular_graphics 'Simens SHELXTL'
_computing_publication_material 'Simens SHELXTL'
_computing_structure_refinement 'SHELXL-93 (Sheldrick, 1993)'
_computing_structure_solution 'SHELXS-86 (Sheldrick, 1990)'
_diffrn_ambient_temperature 293(2)
_diffrn_measurement_device 'IP Rigaku'
_diffrn_measurement_method IP
_diffrn_radiation_monochromator graphite
_diffrn_radiation_source 'rotation anode'
_diffrn_radiation_type MoK\a
_diffrn_radiation_wavelength 0.71073
_diffrn_reflns_av_R_equivalents 0.0929
_diffrn_reflns_av_sigmaI/netI 0.0901
_diffrn_reflns_limit_h_max 14
_diffrn_reflns_limit_h_min -14
_diffrn_reflns_limit_k_max 22
_diffrn_reflns_limit_k_min 0
_diffrn_reflns_limit_l_max 10
_diffrn_reflns_limit_l_min 0
_diffrn_reflns_number 3321
_diffrn_reflns_theta_max 25.58
_diffrn_reflns_theta_min 2.06
_exptl_absorpt_coefficient_mu 6.510
_exptl_absorpt_correction_T_max 1.293
_exptl_absorpt_correction_T_min 0.726
_exptl_absorpt_correction_type ABSCOR
_exptl_crystal_colour colorless
_exptl_crystal_density_diffrn 1.918
_exptl_crystal_density_meas ?
_exptl_crystal_description block
_exptl_crystal_F_000 1000
_exptl_crystal_size_max 0.32
_exptl_crystal_size_mid 0.25
_exptl_crystal_size_min 0.12
_refine_diff_density_max 1.574
_refine_diff_density_min -1.030
_refine_diff_density_rms 0.217
_refine_ls_abs_structure_details 'Flack H D (1983), Acta Cryst. A39, 876-881'
_refine_ls_abs_structure_Flack 0.50(3)
_refine_ls_extinction_coef 0.0000(2)
_refine_ls_extinction_expression Fc^*^=kFc[1+0.001xFc^2^\l^3^/sin(2\q)]^-1/4^
_refine_ls_extinction_method SHELXL
_refine_ls_goodness_of_fit_all 1.066
_refine_ls_goodness_of_fit_obs 1.065
_refine_ls_hydrogen_treatment constr
_refine_ls_matrix_type full
_refine_ls_number_parameters 227
_refine_ls_number_reflns 3280
_refine_ls_number_restraints 0
_refine_ls_restrained_S_all 1.101
_refine_ls_restrained_S_obs 1.065
_refine_ls_R_factor_all 0.0598
_refine_ls_R_factor_obs 0.0570
_refine_ls_shift/esd_max -1.137
_refine_ls_shift/esd_mean 0.020
_refine_ls_structure_factor_coef Fsqd
_refine_ls_weighting_details 'w=1/[\s^2^(Fo^2^)+(0.0908P)^2^+2.5313P] where P=(Fo^2^+2Fc^2^)/3'
_refine_ls_weighting_scheme calc
_refine_ls_wR_factor_all 0.1465
_refine_ls_wR_factor_obs 0.1421
_reflns_number_observed 3261
_reflns_number_total 3321
_reflns_observed_criterion >2sigma(I)
_cod_data_source_file b804425sup1.cif
_cod_data_source_block dka
_cod_depositor_comments
;
The following automatic conversions were performed:

'_exptl_crystal_density_meas' value 'not measured' was changed to '?'
- the value is perceived as not measured.

Automatic conversion script
Id: cif_fix_values 3008 2015-01-20 13:52:24Z robertas 

The following automatic conversions were performed:

'_symmetry_cell_setting' tag value 'othorhombic' was replaced with
'orthorhombic' value as specified in the replacement file
'/home/robertas/cod-tools/perl-scripts/inputs/replacement_values.lst'.

Automatic conversion script
Id: cif_fix_values 3143 2015-03-26 13:38:13Z robertas 

The following automatic conversions were performed:

'_refine_ls_weighting_scheme' value 'calc
w=1/[\s^2^(Fo^2^)+(0.0908P)^2^+2.5313P] where P=(Fo^2^+2Fc^2^)/3' was
changed to 'calc'. New tag '_refine_ls_weighting_details' was
created. The value of the new tag was set to
'w=1/[\s^2^(Fo^2^)+(0.0908P)^2^+2.5313P] where P=(Fo^2^+2Fc^2^)/3'.

Automatic conversion script
Id: cif_fix_values 3143 2015-03-26 13:38:13Z robertas 
;
_cod_original_sg_symbol_H-M P2(1)2(1)2(1)
_cod_database_code 7027914

loop_
_symmetry_equiv_pos_as_xyz
'x, y, z'
'-x+1/2, -y, z+1/2'
'-x, y+1/2, -z+1/2'
'x+1/2, -y+1/2, -z'

loop_
_atom_site_aniso_label
_atom_site_aniso_U_11
_atom_site_aniso_U_22
_atom_site_aniso_U_33
_atom_site_aniso_U_23
_atom_site_aniso_U_13
_atom_site_aniso_U_12
W1 0.03795(7) 0.03969(7) 0.04372(8) -0.00367(6) 0.00061(6) -0.00049(5)
O1 0.0533(14) 0.0521(13) 0.079(2) -0.005(2) -0.008(2) -0.0012(13)
O2 0.068(2) 0.0537(15) 0.064(2) -0.0059(15) 0.000(2) -0.0065(14)
O3 0.0529(13) 0.0450(13) 0.057(2) 0.0002(13) -0.0023(13) -0.0092(11)
O4 0.0519(14) 0.0485(12) 0.0488(14) -0.0031(11) -0.0066(12) 0.0019(11)
N1 0.0367(13) 0.0444(13) 0.0442(15) 0.0070(12) -0.0079(13) -0.0059(12)
N2 0.055(2) 0.054(2) 0.045(2) -0.0054(14) -0.001(2) -0.001(2)
C1 0.042(2) 0.0420(15) 0.042(2) -0.0037(13) 0.0092(14) -0.0078(14)
C2 0.071(3) 0.046(2) 0.057(2) 0.007(2) -0.006(2) 0.007(2)
C3 0.082(3) 0.052(2) 0.067(3) 0.011(2) 0.014(3) -0.019(2)
C4 0.071(2) 0.072(2) 0.060(2) 0.011(2) 0.007(3) -0.022(2)
C5 0.051(2) 0.059(2) 0.053(2) -0.006(2) -0.004(2) -0.005(2)
C6 0.057(2) 0.047(2) 0.038(2) -0.0002(14) -0.002(2) -0.009(2)
C7 0.035(2) 0.057(2) 0.051(2) 0.001(2) -0.011(2) -0.010(2)
C8 0.054(2) 0.048(2) 0.052(2) 0.013(2) -0.003(2) 0.000(2)
C9 0.059(2) 0.045(2) 0.063(2) 0.011(2) 0.014(2) -0.004(2)
C10 0.077(3) 0.062(2) 0.081(3) 0.026(2) -0.002(3) 0.004(2)
C11 0.090(3) 0.045(2) 0.126(5) 0.018(3) 0.021(4) 0.013(2)
C12 0.095(3) 0.039(2) 0.110(4) 0.012(2) 0.033(3) 0.007(2)
C13 0.070(3) 0.047(2) 0.067(3) -0.002(2) 0.007(3) -0.006(2)
C14 0.055(2) 0.0371(14) 0.043(2) 0.0022(14) 0.014(2) -0.0018(15)
C15 0.044(2) 0.052(2) 0.068(2) -0.002(2) 0.011(2) 0.011(2)
C16 0.042(2) 0.058(2) 0.039(2) -0.007(2) 0.012(2) -0.003(2)
C17 0.062(3) 0.070(2) 0.051(2) 0.002(2) -0.005(2) -0.001(2)
C18 0.079(3) 0.053(2) 0.042(2) -0.014(2) 0.005(2) -0.018(2)

loop_
_atom_site_label
_atom_site_type_symbol
_atom_site_fract_x
_atom_site_fract_y
_atom_site_fract_z
_atom_site_U_iso_or_equiv
_atom_site_thermal_displace_type
_atom_site_occupancy
_atom_site_calc_flag
_atom_site_refinement_flags
W1 W 0.576899(11) 1.301034(7) 0.78819(2) 0.04045(4) Uani 1 d .
O1 O 0.4523(3) 1.3231(2) 0.6912(5) 0.0614(9) Uani 1 d .
O2 O 0.5492(3) 1.3099(2) 0.9929(4) 0.0617(9) Uani 1 d .
O3 O 0.5547(3) 1.19684(13) 0.7755(4) 0.0517(8) Uani 1 d .
O4 O 0.6498(3) 1.39452(15) 0.7551(3) 0.0497(7) Uani 1 d .
N1 N 0.7631(3) 1.2635(2) 0.8497(4) 0.0417(8) Uani 1 d .
N2 N 0.6683(3) 1.2774(2) 0.5264(4) 0.0512(10) Uani 1 d .
C1 C 0.7537(3) 1.4245(2) 0.7467(4) 0.0419(9) Uani 1 d .
C2 C 0.7703(4) 1.4869(2) 0.6507(6) 0.0577(12) Uani 1 d .
H2 H 0.7091(4) 1.5082(2) 0.5979(6) 0.069 Uiso 1 calc R
C3 C 0.8756(5) 1.5161(2) 0.6347(7) 0.0668(13) Uani 1 d .
H3 H 0.8853(5) 1.5585(2) 0.5739(7) 0.080 Uiso 1 calc R
C4 C 0.9687(5) 1.4838(3) 0.7075(6) 0.0680(14) Uani 1 d .
H4 H 1.0409(5) 1.5033(3) 0.6938(6) 0.082 Uiso 1 calc R
C5 C 0.9522(4) 1.4211(2) 0.8022(6) 0.0542(11) Uani 1 d .
H5 H 1.0141(4) 1.3997(2) 0.8535(6) 0.065 Uiso 1 calc R
C6 C 0.8477(4) 1.3909(2) 0.8206(5) 0.0473(10) Uani 1 d .
C7 C 0.8267(3) 1.3257(2) 0.9256(5) 0.0475(10) Uani 1 d .
H7A H 0.7849(3) 1.3417(2) 1.0203(5) 0.057 Uiso 1 calc R
H7B H 0.8994(3) 1.3074(2) 0.9627(5) 0.057 Uiso 1 calc R
C8 C 0.7577(4) 1.2052(2) 0.9772(5) 0.0515(11) Uani 1 d .
H8A H 0.8344(4) 1.1939(2) 1.0114(5) 0.062 Uiso 1 calc R
H8B H 0.7178(4) 1.2248(2) 1.0703(5) 0.062 Uiso 1 calc R
C9 C 0.7015(4) 1.1361(2) 0.9279(6) 0.0559(12) Uani 1 d .
C10 C 0.7447(5) 1.0693(3) 0.9831(8) 0.074(2) Uani 1 d .
H10 H 0.8100(5) 1.0681(3) 1.0462(8) 0.088 Uiso 1 calc R
C11 C 0.6878(6) 1.0034(2) 0.9418(9) 0.087(2) Uani 1 d .
H11 H 0.7181(6) 0.9589(2) 0.9750(9) 0.105 Uiso 1 calc R
C12 C 0.5919(5) 1.0042(2) 0.8565(9) 0.081(2) Uani 1 d .
H12 H 0.5518(5) 0.9611(2) 0.8387(9) 0.097 Uiso 1 calc R
C13 C 0.5529(5) 1.0699(2) 0.7947(7) 0.0614(13) Uani 1 d .
H13 H 0.4906(5) 1.0696(2) 0.7256(7) 0.074 Uiso 1 calc R
C14 C 0.6020(4) 1.1339(2) 0.8312(5) 0.0450(10) Uani 1 d .
C15 C 0.8256(3) 1.2355(2) 0.7067(6) 0.0550(11) Uani 1 d .
H15A H 0.8099(3) 1.1838(2) 0.6940(6) 0.066 Uiso 1 calc R
H15B H 0.9064(3) 1.2411(2) 0.7250(6) 0.066 Uiso 1 calc R
C16 C 0.7930(3) 1.2754(2) 0.5518(5) 0.0466(10) Uani 1 d .
H16A H 0.8217(3) 1.3251(2) 0.5564(5) 0.056 Uiso 1 calc R
H16B H 0.8285(3) 1.2512(2) 0.4604(5) 0.056 Uiso 1 calc R
C17 C 0.6366(4) 1.3365(3) 0.4109(6) 0.0609(13) Uani 1 d .
H17A H 0.5558(4) 1.3369(3) 0.3965(6) 0.091 Uiso 1 calc R
H17B H 0.6728(4) 1.3279(3) 0.3086(6) 0.091 Uiso 1 calc R
H17C H 0.6608(4) 1.3829(3) 0.4531(6) 0.091 Uiso 1 calc R
C18 C 0.6264(5) 1.2074(2) 0.4540(5) 0.0581(12) Uani 1 d .
H18A H 0.5457(5) 1.2101(2) 0.4393(5) 0.087 Uiso 1 calc R
H18B H 0.6442(5) 1.1675(2) 0.5251(5) 0.087 Uiso 1 calc R
H18C H 0.6624(5) 1.1997(2) 0.3512(5) 0.087 Uiso 1 calc R

loop_
_atom_type_symbol
_atom_type_description
_atom_type_scat_dispersion_real
_atom_type_scat_dispersion_imag
_atom_type_scat_source
C C 0.0033 0.0016 'International Tables Vol C Tables 4.2.6.8 and 6.1.1.4'
H H 0.0000 0.0000 'International Tables Vol C Tables 4.2.6.8 and 6.1.1.4'
N N 0.0061 0.0033 'International Tables Vol C Tables 4.2.6.8 and 6.1.1.4'
O O 0.0106 0.0060 'International Tables Vol C Tables 4.2.6.8 and 6.1.1.4'
W W -0.8490 6.8722 'International Tables Vol C Tables 4.2.6.8 and 6.1.1.4'

loop_
_geom_angle_atom_site_label_1
_geom_angle_atom_site_label_2
_geom_angle_atom_site_label_3
_geom_angle
O1 W1 O2 105.8(2)
O1 W1 O3 95.20(14)
O2 W1 O3 96.93(13)
O1 W1 O4 96.09(13)
O2 W1 O4 97.98(13)
O3 W1 O4 158.08(13)
O1 W1 N1 164.59(15)
O2 W1 N1 89.56(14)
O3 W1 N1 81.41(12)
O4 W1 N1 82.73(11)
O1 W1 N2 90.3(2)
O2 W1 N2 163.87(15)
O3 W1 N2 80.66(12)
O4 W1 N2 80.55(12)
N1 W1 N2 74.32(12)
C14 O3 W1 139.7(3)
C1 O4 W1 140.7(2)
C15 N1 C8 109.6(3)
C15 N1 C7 110.3(3)
C8 N1 C7 105.4(3)
C15 N1 W1 113.1(2)
C8 N1 W1 108.6(2)
C7 N1 W1 109.6(2)
C16 N2 C17 110.9(3)
C16 N2 C18 111.2(3)
C17 N2 C18 106.3(3)
C16 N2 W1 108.3(2)
C17 N2 W1 109.1(3)
C18 N2 W1 111.0(3)
O4 C1 C6 121.1(3)
O4 C1 C2 119.3(4)
C6 C1 C2 119.4(4)
C3 C2 C1 120.2(4)
C2 C3 C4 120.9(4)
C3 C4 C5 118.8(5)
C6 C5 C4 121.3(4)
C5 C6 C1 119.2(4)
C5 C6 C7 122.6(4)
C1 C6 C7 118.1(4)
C6 C7 N1 116.4(3)
C9 C8 N1 115.5(4)
C10 C9 C14 117.3(4)
C10 C9 C8 119.4(4)
C14 C9 C8 123.2(4)
C9 C10 C11 119.4(5)
C12 C11 C10 121.3(5)
C11 C12 C13 119.1(5)
C14 C13 C12 122.1(5)
C13 C14 O3 119.0(4)
C13 C14 C9 120.5(4)
O3 C14 C9 120.4(3)
N1 C15 C16 112.3(3)
N2 C16 C15 112.3(3)

loop_
_geom_bond_atom_site_label_1
_geom_bond_atom_site_label_2
_geom_bond_distance
W1 O1 1.721(3)
W1 O2 1.731(4)
W1 O3 1.926(2)
W1 O4 1.933(3)
W1 N1 2.355(3)
W1 N2 2.455(4)
O3 C14 1.359(4)
O4 C1 1.344(5)
N1 C15 1.483(6)
N1 C8 1.501(5)
N1 C7 1.500(5)
N2 C16 1.485(5)
N2 C17 1.490(6)
N2 C18 1.498(5)
C1 C6 1.406(6)
C1 C2 1.403(5)
C2 C3 1.357(7)
C3 C4 1.385(8)
C4 C5 1.402(7)
C5 C6 1.359(6)
C6 C7 1.495(6)
C8 C9 1.483(6)
C9 C10 1.400(7)
C9 C14 1.420(6)
C10 C11 1.420(8)
C11 C12 1.332(10)
C12 C13 1.385(7)
C13 C14 1.341(6)
C15 C16 1.523(6)
